data_7715783
loop_
_publ_author_name
'Kobayashi, Kana'
'Suzuki, Michiyuki'
'Sato, Tetsu'
'Horii, Yoji'
'Yoshida, Takefumi'
'Breedlove, Brian K.'
'Yamashita, Masahiro'
'Katoh, Keiichi'

_publ_section_title
;
 Spin dynamics phenomena of a cerium(III) double-decker complex induced by
 intramolecular electron transfer.
;
_journal_issue 28
_journal_name_full 'Dalton transactions (Cambridge, England : 2003)'
_journal_page_first 11664
_journal_page_last 11677
_journal_paper_doi 10.1039/d4dt00436a
_journal_volume 53
_journal_year 2024
_chemical_formula_moiety 'C128 H160 Ce N16 O16, C16 H36 N'
_chemical_formula_sum 'C144 H196 Ce N17 O16'
_chemical_formula_weight 2561.36
_space_group_crystal_system monoclinic
_space_group_IT_number 15
_space_group_name_Hall '-I 2ya'
_space_group_name_H-M_alt 'I 1 2/a 1'
_symmetry_cell_setting monoclinic
_symmetry_space_group_name_H-M 'I 1 2/a 1'
_atom_sites_solution_hydrogens geom
_audit_creation_method SHELXL-2018/3
_audit_update_record
;
2024-04-02 deposited with the CCDC.	2024-04-17 downloaded from the CCDC.
;
_cell_angle_alpha 90
_cell_angle_beta 95.2860(10)
_cell_angle_gamma 90
_cell_formula_units_Z 4
_cell_length_a 33.8407(3)
_cell_length_b 11.26360(10)
_cell_length_c 36.7134(4)
_cell_measurement_reflns_used 113734
_cell_measurement_temperature 233
_cell_measurement_theta_max 32.0800
_cell_measurement_theta_min 1.8370
_cell_volume 13934.5(2)
_computing_cell_refinement 'CrysAlisPro 1.171.42.49 (Rigaku OD, 2022)'
_computing_data_collection 'CrysAlisPro 1.171.42.49 (Rigaku OD, 2022)'
_computing_data_reduction 'CrysAlisPro 1.171.42.49 (Rigaku OD, 2022)'
_computing_molecular_graphics 'Yadokari-XG 2009 (Wakita Nemoto et al., 2009)'
_computing_publication_material 'Yadokari-XG 2009 (Wakita,Nemoto et al., 2009)'
_computing_structure_refinement 'SHELXL-2018/3 (Sheldrick, 2018)'
_computing_structure_solution 'SHELXL-2018/3 (Sheldrick, 2018)'
_diffrn_ambient_temperature 233(2)
_diffrn_measured_fraction_theta_full 0.999
_diffrn_measured_fraction_theta_max 0.999
_diffrn_measurement_device_type 'dtrek-CrysAlisPro-abstract goniometer imported rigaku-d*trek images'
_diffrn_measurement_method '\w scans'
_diffrn_radiation_monochromator graphite
_diffrn_radiation_type MoK\a
_diffrn_radiation_wavelength 0.71073
_diffrn_reflns_av_R_equivalents 0.0350
_diffrn_reflns_av_unetI/netI 0.0223
_diffrn_reflns_Laue_measured_fraction_full 0.999
_diffrn_reflns_Laue_measured_fraction_max 0.999
_diffrn_reflns_limit_h_max 43
_diffrn_reflns_limit_h_min -43
_diffrn_reflns_limit_k_max 14
_diffrn_reflns_limit_k_min -14
_diffrn_reflns_limit_l_max 46
_diffrn_reflns_limit_l_min -47
_diffrn_reflns_number 75187
_diffrn_reflns_point_group_measured_fraction_full 0.999
_diffrn_reflns_point_group_measured_fraction_max 0.999
_diffrn_reflns_theta_full 25.242
_diffrn_reflns_theta_max 27.499
_diffrn_reflns_theta_min 1.892
_diffrn_source 'fine-focus sealed X-ray tube'
_exptl_absorpt_coefficient_mu 0.394
_exptl_absorpt_correction_T_max 1.00000
_exptl_absorpt_correction_T_min 0.90544
_exptl_absorpt_correction_type multi-scan
_exptl_absorpt_process_details
;
CrysAlisPro 1.171.42.49 (Rigaku Oxford Diffraction, 2022)
Empirical absorption correction using spherical harmonics,
implemented in SCALE3 ABSPACK scaling algorithm.
;
_exptl_crystal_colour blue
_exptl_crystal_density_diffrn 1.221
_exptl_crystal_description plate
_exptl_crystal_F_000 5460
_exptl_crystal_size_max 0.283
_exptl_crystal_size_mid 0.072
_exptl_crystal_size_min 0.049
_refine_diff_density_max 0.637
_refine_diff_density_min -0.531
_refine_diff_density_rms 0.064
_refine_ls_extinction_method none
_refine_ls_goodness_of_fit_ref 1.079
_refine_ls_matrix_type full
_refine_ls_number_parameters 973
_refine_ls_number_reflns 15999
_refine_ls_number_restraints 41
_refine_ls_restrained_S_all 1.085
_refine_ls_R_factor_all 0.0410
_refine_ls_R_factor_gt 0.0368
_refine_ls_shift/su_max 0.002
_refine_ls_shift/su_mean 0.000
_refine_ls_structure_factor_coef Fsqd
_refine_ls_weighting_details 'w=1/[\s^2^(Fo^2^)+(0.0552P)^2^+10.4534P] where P=(Fo^2^+2Fc^2^)/3'
_refine_ls_weighting_scheme calc
_refine_ls_wR_factor_gt 0.0957
_refine_ls_wR_factor_ref 0.0987
_reflns_Friedel_coverage 0.000
_reflns_number_gt 14721
_reflns_number_total 15999
_reflns_threshold_expression 'I > 2\s(I)'
_cod_data_source_file d4dt00436a2.cif
_cod_data_source_block CeobPc2TBA@233K
_cod_depositor_comments 'Adding full bibliography for 7715782--7715783.cif.'
_cod_original_sg_symbol_H-M 'I 2/a'
_cod_database_code 7715783
_shelx_shelxl_version_number 2018/3
_shelx_space_group_comment
;
The symmetry employed for this shelxl refinement is uniquely defined
by the following loop, which should always be used as a source of
symmetry information in preference to the above space-group names.
They are only intended as comments.
;

loop_
_space_group_symop_operation_xyz
'x, y, z'
'-x+1/2, y, -z'
'x+1/2, y+1/2, z+1/2'
'-x+1, y+1/2, -z+1/2'
'-x, -y, -z'
'x-1/2, -y, z'
'-x+1/2, -y+1/2, -z+1/2'
'x, -y+1/2, z+1/2'

loop_
_atom_site_label
_atom_site_type_symbol
_atom_site_fract_x
_atom_site_fract_y
_atom_site_fract_z
_atom_site_U_iso_or_equiv
_atom_site_adp_type
_atom_site_occupancy
_atom_site_site_symmetry_order
_atom_site_calc_flag
_atom_site_refinement_flags_posn
_atom_site_refinement_flags_adp
_atom_site_refinement_flags_occupancy
_atom_site_disorder_assembly
_atom_site_disorder_group
Ce1 Ce 0.250000 0.51150(2) 0.500000 0.02579(5) Uani 1 2 d S T P . .
N1 N 0.26402(4) 0.36908(15) 0.44953(4) 0.0365(3) Uani 1 1 d . . . . .
C1 C 0.30168(5) 0.37403(18) 0.43823(5) 0.0381(4) Uani 1 1 d . . . . .
C2 C 0.29922(5) 0.38179(19) 0.39849(5) 0.0418(4) Uani 1 1 d . . . . .
C3 C 0.25904(5) 0.37372(19) 0.38632(6) 0.0413(4) Uani 1 1 d . . . . .
C4 C 0.23767(5) 0.36476(17) 0.41885(5) 0.0366(4) Uani 1 1 d . . . . .
N2 N 0.19218(4) 0.37434(13) 0.48239(4) 0.0330(3) Uani 1 1 d . . . . .
C5 C 0.17828(5) 0.34939(15) 0.44713(5) 0.0334(4) Uani 1 1 d . . . . .
C6 C 0.13633(5) 0.31702(16) 0.44572(5) 0.0354(4) Uani 1 1 d . . . . .
C7 C 0.12616(5) 0.32065(17) 0.48144(5) 0.0365(4) Uani 1 1 d . . . . .
C8 C 0.16191(5) 0.35649(16) 0.50418(5) 0.0352(4) Uani 1 1 d . . . . .
N3 N 0.33613(4) 0.36538(15) 0.45933(5) 0.0396(4) Uani 1 1 d . . . . .
N4 N 0.19835(4) 0.35125(14) 0.41739(4) 0.0364(3) Uani 1 1 d . . . . .
C9 C 0.32782(6) 0.3990(2) 0.37394(6) 0.0478(5) Uani 1 1 d . . . . .
H9 H 0.354933 0.402692 0.382141 0.057 Uiso 1 1 calc R U . . .
C10 C 0.31520(6) 0.4105(2) 0.33734(6) 0.0518(5) Uani 1 1 d . . . . .
C11 C 0.27399(6) 0.4014(2) 0.32481(6) 0.0508(5) Uani 1 1 d . . . . .
C12 C 0.24609(6) 0.3826(2) 0.34931(6) 0.0471(5) Uani 1 1 d . . . . .
H12 H 0.219011 0.375843 0.341228 0.056 Uiso 1 1 calc R U . . .
C13 C 0.10909(5) 0.28549(18) 0.41667(6) 0.0409(4) Uani 1 1 d . . . . .
H13 H 0.116294 0.284558 0.392546 0.049 Uiso 1 1 calc R U . . .
C14 C 0.07097(5) 0.25545(19) 0.42431(6) 0.0424(4) Uani 1 1 d . . . . .
C15 C 0.06079(5) 0.25471(18) 0.46099(6) 0.0403(4) Uani 1 1 d . . . . .
C16 C 0.08800(5) 0.28788(18) 0.48962(6) 0.0394(4) Uani 1 1 d . . . . .
H16 H 0.081107 0.288437 0.513847 0.047 Uiso 1 1 calc R U . . .
O1 O 0.33946(5) 0.4315(2) 0.31024(5) 0.0682(5) Uani 1 1 d . . . . .
C17 C 0.38077(8) 0.4461(4) 0.32075(8) 0.0778(9) Uani 1 1 d D . . . .
H118 H 0.390841 0.381003 0.336732 0.056(15) Uiso 0.5457 1 calc R . P A 1
H119 H 0.385830 0.521458 0.333664 0.09(2) Uiso 0.5457 1 calc R . P A 1
H120 H 0.392607 0.368544 0.327145 0.030(13) Uiso 0.4543 1 calc R . P B 2
H121 H 0.384317 0.496868 0.342475 0.06(2) Uiso 0.4543 1 calc R . P B 2
C18 C 0.40044(18) 0.4448(10) 0.28481(18) 0.088(2) Uani 0.5457 1 d D . P C 1
H122 H 0.394806 0.368841 0.272397 0.105 Uiso 0.5457 1 calc R U P C 1
H123 H 0.388884 0.508001 0.268854 0.105 Uiso 0.5457 1 calc R U P C 1
C19 C 0.4442(2) 0.4619(12) 0.2905(2) 0.162(6) Uani 0.5457 1 d D . P C 1
H124 H 0.454874 0.418406 0.312335 0.195 Uiso 0.5457 1 calc R U P C 1
H125 H 0.456652 0.430808 0.269431 0.195 Uiso 0.5457 1 calc R U P C 1
C20 C 0.4529(4) 0.5866(13) 0.2949(5) 0.237(9) Uani 0.5457 1 d D . P C 1
H126 H 0.481456 0.597746 0.298653 0.356 Uiso 0.5457 1 calc R U P C 1
H127 H 0.442529 0.629235 0.273175 0.356 Uiso 0.5457 1 calc R U P C 1
H128 H 0.440755 0.616865 0.315971 0.356 Uiso 0.5457 1 calc R U P C 1
C21 C 0.4022(4) 0.5019(8) 0.2899(3) 0.087(3) Uiso 0.4543 1 d D . P C 2
H129 H 0.428326 0.533543 0.298632 0.105 Uiso 0.4543 1 calc R U P C 2
H130 H 0.386303 0.563779 0.276730 0.105 Uiso 0.4543 1 calc R U P C 2
C22 C 0.4052(6) 0.3861(16) 0.2663(6) 0.224(9) Uiso 0.4543 1 d D . P C 2
H131 H 0.430613 0.385362 0.255381 0.268 Uiso 0.4543 1 calc R U P C 2
H132 H 0.404277 0.316028 0.281989 0.268 Uiso 0.4543 1 calc R U P C 2
C23 C 0.3708(12) 0.381(5) 0.2358(11) 0.62(4) Uiso 0.4543 1 d D . P C 2
H133 H 0.372980 0.309722 0.221438 0.933 Uiso 0.4543 1 calc R U P C 2
H134 H 0.345735 0.381062 0.246641 0.933 Uiso 0.4543 1 calc R U P C 2
H135 H 0.372020 0.450261 0.220085 0.933 Uiso 0.4543 1 calc R U P C 2
O2 O 0.26570(5) 0.41458(19) 0.28786(4) 0.0646(5) Uani 1 1 d . . . . .
C24 C 0.22542(7) 0.3986(3) 0.27356(7) 0.0623(6) Uani 1 1 d . . . . .
H24 H 0.208455 0.457540 0.284082 0.075 Uiso 1 1 calc R U . . .
H24A H 0.216196 0.319244 0.279723 0.075 Uiso 1 1 calc R U . . .
C25 C 0.22337(9) 0.4133(3) 0.23248(7) 0.0716(7) Uani 1 1 d . . . . .
H25 H 0.230036 0.495486 0.226729 0.086 Uiso 1 1 calc R U . . .
H25A H 0.243114 0.361395 0.222741 0.086 Uiso 1 1 calc R U . . .
C26 C 0.18277(11) 0.3839(4) 0.21406(10) 0.1071(13) Uani 1 1 d . . . . .
H26 H 0.162820 0.431526 0.225176 0.128 Uiso 1 1 calc R U . . .
H26A H 0.176995 0.300068 0.218287 0.128 Uiso 1 1 calc R U . . .
C27 C 0.17953(16) 0.4074(5) 0.17315(11) 0.1382(19) Uani 1 1 d . . . . .
H27 H 0.200562 0.365501 0.162278 0.207 Uiso 1 1 calc R U . . .
H27A H 0.181960 0.491914 0.168815 0.207 Uiso 1 1 calc R U . . .
H27B H 0.153989 0.379724 0.162228 0.207 Uiso 1 1 calc R U . . .
O3 O 0.04090(4) 0.22494(17) 0.39853(4) 0.0575(4) Uani 1 1 d . . . . .
C28 C 0.04964(8) 0.2242(4) 0.36109(8) 0.0862(11) Uani 1 1 d D . . . .
H136 H 0.065901 0.293870 0.356715 0.103 Uiso 1 1 calc R U . . .
H137 H 0.024717 0.231425 0.345388 0.103 Uiso 1 1 calc R U . . .
C29 C 0.07088(11) 0.1156(5) 0.35031(12) 0.1199(17) Uani 1 1 d D . . . .
H138 H 0.096127 0.111085 0.365637 0.144 Uiso 0.797(6) 1 calc R U P D 1
H139 H 0.077235 0.126052 0.324999 0.144 Uiso 0.797(6) 1 calc R U P D 1
H140 H 0.053742 0.045309 0.349407 0.144 Uiso 0.203(6) 1 calc R U P D 2
H141 H 0.094918 0.100462 0.366647 0.144 Uiso 0.203(6) 1 calc R U P D 2
C30 C 0.0503(2) -0.0013(6) 0.3527(2) 0.134(3) Uani 0.797(6) 1 d . . P D 1
H142 H 0.025134 0.002587 0.337326 0.161 Uiso 0.797(6) 1 calc R U P D 1
H143 H 0.044023 -0.012354 0.378019 0.161 Uiso 0.797(6) 1 calc R U P D 1
C31 C 0.0743(2) -0.1171(8) 0.3408(3) 0.204(5) Uani 0.797(6) 1 d . . P D 1
H144 H 0.058296 -0.187453 0.343463 0.307 Uiso 0.797(6) 1 calc R U P D 1
H145 H 0.080039 -0.109155 0.315540 0.307 Uiso 0.797(6) 1 calc R U P D 1
H146 H 0.098989 -0.124144 0.356365 0.307 Uiso 0.797(6) 1 calc R U P D 1
C32 C 0.0807(8) 0.154(3) 0.3117(6) 0.163(12) Uiso 0.203(6) 1 d D . P D 2
H147 H 0.085184 0.083408 0.297208 0.196 Uiso 0.203(6) 1 calc R U P D 2
H148 H 0.057768 0.196471 0.299607 0.196 Uiso 0.203(6) 1 calc R U P D 2
C33 C 0.1176(7) 0.236(2) 0.3122(7) 0.138(10) Uiso 0.203(6) 1 d D . P D 2
H149 H 0.122130 0.256723 0.287280 0.207 Uiso 0.203(6) 1 calc R U P D 2
H150 H 0.113131 0.307072 0.325945 0.207 Uiso 0.203(6) 1 calc R U P D 2
H151 H 0.140567 0.193925 0.323543 0.207 Uiso 0.203(6) 1 calc R U P D 2
O4 O 0.02262(4) 0.21849(14) 0.46507(4) 0.0479(4) Uani 1 1 d . . . . .
C34 C 0.01257(6) 0.1988(2) 0.50153(6) 0.0462(5) Uani 1 1 d . . . . .
H34 H 0.013703 0.273762 0.515128 0.055 Uiso 1 1 calc R U . . .
H34A H 0.031475 0.143309 0.514180 0.055 Uiso 1 1 calc R U . . .
C35 C -0.02911(6) 0.1476(2) 0.49971(7) 0.0488(5) Uani 1 1 d . . . . .
H35 H -0.048037 0.207681 0.489670 0.059 Uiso 1 1 calc R U . . .
H35A H -0.030852 0.079492 0.483035 0.059 Uiso 1 1 calc R U . . .
C36 C -0.04063(6) 0.1083(2) 0.53673(7) 0.0544(6) Uani 1 1 d . . . . .
H36 H -0.036835 0.174631 0.553971 0.065 Uiso 1 1 calc R U . . .
H36A H -0.023092 0.043545 0.545883 0.065 Uiso 1 1 calc R U . . .
C37 C -0.08366(7) 0.0664(3) 0.53516(9) 0.0697(8) Uani 1 1 d . . . . .
H37 H -0.089702 0.042132 0.559387 0.105 Uiso 1 1 calc R U . . .
H37A H -0.101179 0.130681 0.526592 0.105 Uiso 1 1 calc R U . . .
H37B H -0.087438 -0.000381 0.518505 0.105 Uiso 1 1 calc R U . . .
N5 N 0.21581(4) 0.64979(14) 0.54105(4) 0.0362(3) Uani 1 1 d . . . . .
C38 C 0.17575(5) 0.67373(17) 0.53770(5) 0.0372(4) Uani 1 1 d . . . . .
C39 C 0.16326(5) 0.70578(18) 0.57324(6) 0.0411(4) Uani 1 1 d . . . . .
C40 C 0.19690(5) 0.69856(18) 0.59813(6) 0.0409(4) Uani 1 1 d . . . . .
C41 C 0.22966(5) 0.66577(17) 0.57699(5) 0.0380(4) Uani 1 1 d . . . . .
N6 N 0.29768(4) 0.65381(13) 0.53482(4) 0.0338(3) Uani 1 1 d . . . . .
C42 C 0.29816(5) 0.64478(16) 0.57199(5) 0.0355(4) Uani 1 1 d . . . . .
C43 C 0.33886(5) 0.62779(17) 0.58800(5) 0.0373(4) Uani 1 1 d . . . . .
C44 C 0.36283(5) 0.63230(16) 0.55919(5) 0.0351(4) Uani 1 1 d . . . . .
C45 C 0.33633(5) 0.65163(15) 0.52608(5) 0.0337(4) Uani 1 1 d . . . . .
N7 N 0.15104(4) 0.66725(14) 0.50712(4) 0.0372(3) Uani 1 1 d . . . . .
N8 N 0.26713(5) 0.65462(15) 0.59194(5) 0.0395(4) Uani 1 1 d . . . . .
C46 C 0.12650(6) 0.7387(2) 0.58480(6) 0.0469(5) Uani 1 1 d . . . . .
H46 H 0.103914 0.745776 0.568014 0.056 Uiso 1 1 calc R U . . .
C47 C 0.12442(6) 0.7605(2) 0.62150(6) 0.0528(6) Uani 1 1 d . . . . .
C48 C 0.15867(6) 0.7489(2) 0.64702(6) 0.0504(5) Uani 1 1 d . . . . .
C49 C 0.19505(6) 0.7191(2) 0.63531(6) 0.0469(5) Uani 1 1 d . . . . .
H49 H 0.217805 0.712982 0.651930 0.056 Uiso 1 1 calc R U . . .
C50 C 0.35438(6) 0.6016(2) 0.62345(6) 0.0466(5) Uani 1 1 d . . . . .
H50 H 0.338022 0.599539 0.642786 0.056 Uiso 1 1 calc R U . . .
C51 C 0.39462(6) 0.5785(2) 0.62945(6) 0.0504(5) Uani 1 1 d . . . . .
C52 C 0.41922(5) 0.5831(2) 0.59999(6) 0.0438(4) Uani 1 1 d . . . . .
C53 C 0.40371(5) 0.61113(18) 0.56495(5) 0.0386(4) Uani 1 1 d . . . . .
H53 H 0.420032 0.615854 0.545622 0.046 Uiso 1 1 calc R U . . .
O5 O 0.09080(5) 0.7895(2) 0.63748(5) 0.0811(7) Uani 1 1 d . . . . .
C54 C 0.05628(8) 0.8215(4) 0.61541(9) 0.0891(12) Uani 1 1 d D . . . .
H54 H 0.053654 0.768966 0.594059 0.107 Uiso 0.764(7) 1 calc R U P E 1
H54A H 0.033333 0.807423 0.629280 0.107 Uiso 0.764(7) 1 calc R U P E 1
H54B H 0.036722 0.757739 0.616414 0.107 Uiso 0.236(7) 1 calc R U P E 2
H54C H 0.062816 0.827877 0.590030 0.107 Uiso 0.236(7) 1 calc R U P E 2
C55 C 0.05484(11) 0.9352(4) 0.60349(11) 0.0721(13) Uani 0.764(7) 1 d D . P E 1
H55 H 0.029496 0.946596 0.588718 0.087 Uiso 0.764(7) 1 calc R U P E 1
H55A H 0.075921 0.945817 0.587179 0.087 Uiso 0.764(7) 1 calc R U P E 1
C56 C 0.0589(2) 1.0320(6) 0.6317(2) 0.111(2) Uani 0.764(7) 1 d D . P E 1
H56 H 0.043624 1.005346 0.651556 0.134 Uiso 0.764(7) 1 calc R U P E 1
H56A H 0.086831 1.030796 0.641557 0.134 Uiso 0.764(7) 1 calc R U P E 1
C57 C 0.0490(6) 1.1563(10) 0.6261(5) 0.372(14) Uani 0.764(7) 1 d D . P E 1
H57 H 0.054562 1.199046 0.648965 0.558 Uiso 0.764(7) 1 calc R U P E 1
H57A H 0.064704 1.189400 0.607801 0.558 Uiso 0.764(7) 1 calc R U P E 1
H57B H 0.021012 1.163664 0.617912 0.558 Uiso 0.764(7) 1 calc R U P E 1
C58 C 0.0357(4) 0.9479(10) 0.6270(3) 0.065(4) Uiso 0.236(7) 1 d D . P E 2
H58 H 0.021097 0.980258 0.604875 0.078 Uiso 0.236(7) 1 calc R U P E 2
H58A H 0.015938 0.928433 0.643993 0.078 Uiso 0.236(7) 1 calc R U P E 2
C59 C 0.0625(9) 1.0506(18) 0.6449(7) 0.126(11) Uiso 0.236(7) 1 d D . P E 2
H59 H 0.090433 1.026937 0.648341 0.151 Uiso 0.236(7) 1 calc R U P E 2
H59A H 0.053663 1.075478 0.668380 0.151 Uiso 0.236(7) 1 calc R U P E 2
C60 C 0.0553(5) 1.1532(18) 0.6144(5) 0.072(4) Uiso 0.236(7) 1 d D . P E 2
H60 H 0.070561 1.223066 0.622345 0.108 Uiso 0.236(7) 1 calc R U P E 2
H60A H 0.063766 1.125210 0.591416 0.108 Uiso 0.236(7) 1 calc R U P E 2
H60B H 0.027344 1.173291 0.611266 0.108 Uiso 0.236(7) 1 calc R U P E 2
O6 O 0.15178(5) 0.76877(19) 0.68258(4) 0.0649(5) Uani 1 1 d . . . . .
C61 C 0.18322(8) 0.7427(3) 0.70982(7) 0.0676(8) Uani 1 1 d D . . . .
H61 H 0.203566 0.804742 0.710270 0.09(4) Uiso 0.338(11) 1 calc R . P F 1
H61A H 0.195514 0.666656 0.704481 0.09(4) Uiso 0.338(11) 1 calc R . P F 1
H61B H 0.207348 0.785268 0.704685 0.063(15) Uiso 0.662(11) 1 calc R . P F 2
H61C H 0.188884 0.657368 0.710252 0.061(15) Uiso 0.662(11) 1 calc R . P F 2
C62 C 0.1659(5) 0.7367(14) 0.7467(3) 0.088(6) Uiso 0.338(11) 1 d D . P F 1
H62 H 0.142752 0.683976 0.745177 0.105 Uiso 0.338(11) 1 calc R U P F 1
H62A H 0.157488 0.815834 0.753983 0.105 Uiso 0.338(11) 1 calc R U P F 1
C63 C 0.1985(6) 0.6885(16) 0.7750(4) 0.103(5) Uiso 0.338(11) 1 d D . P F 1
H63 H 0.198011 0.601598 0.773885 0.123 Uiso 0.338(11) 1 calc R U P F 1
H63A H 0.224309 0.714538 0.767870 0.123 Uiso 0.338(11) 1 calc R U P F 1
C64 C 0.1956(4) 0.7241(12) 0.8129(4) 0.103(5) Uiso 0.338(11) 1 d D . P F 1
H64 H 0.217328 0.689395 0.828344 0.155 Uiso 0.338(11) 1 calc R U P F 1
H64A H 0.196925 0.809967 0.814676 0.155 Uiso 0.338(11) 1 calc R U P F 1
H64B H 0.170554 0.696714 0.820707 0.155 Uiso 0.338(11) 1 calc R U P F 1
C65 C 0.16999(17) 0.7820(10) 0.74618(11) 0.0721(18) Uani 0.662(11) 1 d D . P F 2
H65 H 0.164098 0.867169 0.744860 0.087 Uiso 0.662(11) 1 calc R U P F 2
H65A H 0.145303 0.740542 0.750175 0.087 Uiso 0.662(11) 1 calc R U P F 2
C66 C 0.1997(2) 0.7600(10) 0.77864(16) 0.114(3) Uani 0.662(11) 1 d D . P F 2
H66 H 0.226570 0.776119 0.772098 0.137 Uiso 0.662(11) 1 calc R U P F 2
H66A H 0.194267 0.812608 0.798848 0.137 Uiso 0.662(11) 1 calc R U P F 2
C67 C 0.1963(3) 0.6351(12) 0.7898(3) 0.215(8) Uani 0.662(11) 1 d D . P F 2
H67 H 0.215285 0.619384 0.810752 0.323 Uiso 0.662(11) 1 calc R U P F 2
H67A H 0.169685 0.619984 0.796402 0.323 Uiso 0.662(11) 1 calc R U P F 2
H67B H 0.201878 0.583620 0.769742 0.323 Uiso 0.662(11) 1 calc R U P F 2
O7 O 0.41386(5) 0.5478(2) 0.66241(5) 0.0757(6) Uani 1 1 d . . . . .
C68 C 0.3901(3) 0.5294(11) 0.6920(2) 0.044(2) Uiso 0.327(3) 1 d D . P G 1
H68 H 0.370659 0.466190 0.686014 0.053 Uiso 0.327(3) 1 calc R U P G 1
H68A H 0.375710 0.602315 0.697082 0.053 Uiso 0.327(3) 1 calc R U P G 1
C69 C 0.4184(3) 0.4942(12) 0.7255(3) 0.060(3) Uiso 0.327(3) 1 d D . P G 1
H69 H 0.433412 0.422724 0.720281 0.072 Uiso 0.327(3) 1 calc R U P G 1
H69A H 0.403495 0.478311 0.746656 0.072 Uiso 0.327(3) 1 calc R U P G 1
C70 C 0.4473(4) 0.6025(15) 0.7336(4) 0.106(4) Uiso 0.327(3) 1 d D . P G 1
H70 H 0.464276 0.612578 0.713562 0.127 Uiso 0.327(3) 1 calc R U P G 1
H70A H 0.432100 0.675643 0.735946 0.127 Uiso 0.327(3) 1 calc R U P G 1
C71 C 0.4729(7) 0.576(3) 0.7696(6) 0.191(9) Uiso 0.327(3) 1 d D . P G 1
H71 H 0.491052 0.641115 0.775360 0.286 Uiso 0.327(3) 1 calc R U P G 1
H71A H 0.455772 0.566157 0.789221 0.286 Uiso 0.327(3) 1 calc R U P G 1
H71B H 0.487812 0.503359 0.766931 0.286 Uiso 0.327(3) 1 calc R U P G 1
C72 C 0.3935(3) 0.5658(14) 0.6950(3) 0.038(2) Uiso 0.299(3) 1 d D . P G 2
H72 H 0.374260 0.501785 0.697139 0.046 Uiso 0.299(3) 1 calc R U P G 2
H72A H 0.379038 0.641166 0.693064 0.046 Uiso 0.299(3) 1 calc R U P G 2
C73 C 0.4228(4) 0.5674(12) 0.7286(3) 0.070(4) Uiso 0.299(3) 1 d D . P G 2
H73 H 0.407928 0.556922 0.749986 0.084 Uiso 0.299(3) 1 calc R U P G 2
H73A H 0.440200 0.498105 0.727389 0.084 Uiso 0.299(3) 1 calc R U P G 2
C74 C 0.4480(5) 0.6716(15) 0.7349(4) 0.112(5) Uiso 0.299(3) 1 d D . P G 2
H74 H 0.431979 0.742933 0.729298 0.134 Uiso 0.299(3) 1 calc R U P G 2
H74A H 0.468855 0.669471 0.718093 0.134 Uiso 0.299(3) 1 calc R U P G 2
C75 C 0.4664(7) 0.680(2) 0.7723(6) 0.188(9) Uiso 0.299(3) 1 d D . P G 2
H75 H 0.482690 0.751017 0.774754 0.281 Uiso 0.299(3) 1 calc R U P G 2
H75A H 0.445928 0.684255 0.789053 0.281 Uiso 0.299(3) 1 calc R U P G 2
H75B H 0.482829 0.610745 0.777842 0.281 Uiso 0.299(3) 1 calc R U P G 2
C76 C 0.3865(5) 0.4823(16) 0.6891(5) 0.068(4) Uiso 0.201(3) 1 d D . P G 3
H76 H 0.368478 0.539779 0.698856 0.081 Uiso 0.201(3) 1 calc R U P G 3
H76A H 0.370465 0.421672 0.675497 0.081 Uiso 0.201(3) 1 calc R U P G 3
C77 C 0.4132(6) 0.422(2) 0.7216(6) 0.103(6) Uiso 0.201(3) 1 d D . P G 3
H77 H 0.397500 0.409192 0.742399 0.123 Uiso 0.201(3) 1 calc R U P G 3
H77A H 0.422758 0.345014 0.713797 0.123 Uiso 0.201(3) 1 calc R U P G 3
C78 C 0.4498(8) 0.505(3) 0.7337(8) 0.130(9) Uiso 0.201(3) 1 d D . P G 3
H78 H 0.442254 0.580605 0.744578 0.156 Uiso 0.201(3) 1 calc R U P G 3
H78A H 0.467255 0.519359 0.714277 0.156 Uiso 0.201(3) 1 calc R U P G 3
C79 C 0.4669(8) 0.409(2) 0.7634(7) 0.139(9) Uiso 0.201(3) 1 d D . P G 3
H79 H 0.491334 0.438573 0.776103 0.208 Uiso 0.201(3) 1 calc R U P G 3
H79A H 0.447556 0.395426 0.780856 0.208 Uiso 0.201(3) 1 calc R U P G 3
H79B H 0.472104 0.335292 0.751105 0.208 Uiso 0.201(3) 1 calc R U P G 3
C80 C 0.3961(5) 0.6022(17) 0.6949(4) 0.048(5) Uiso 0.174(3) 1 d D . P G 4
H80 H 0.367555 0.585966 0.694261 0.058 Uiso 0.174(3) 1 calc R U P G 4
H80A H 0.400516 0.688080 0.696230 0.058 Uiso 0.174(3) 1 calc R U P G 4
C81 C 0.4202(4) 0.5352(19) 0.7277(4) 0.030(3) Uiso 0.174(3) 1 d D . P G 4
H81 H 0.441861 0.589099 0.736084 0.037 Uiso 0.174(3) 1 calc R U P G 4
H81A H 0.402409 0.533525 0.747373 0.037 Uiso 0.174(3) 1 calc R U P G 4
C82 C 0.4395(8) 0.4084(19) 0.7279(7) 0.093(6) Uiso 0.174(3) 1 d D . P G 4
H82 H 0.468168 0.422283 0.729508 0.112 Uiso 0.174(3) 1 calc R U P G 4
H82A H 0.432265 0.376153 0.703406 0.112 Uiso 0.174(3) 1 calc R U P G 4
C83 C 0.434(4) 0.302(8) 0.755(3) 0.60(9) Uiso 0.174(3) 1 d D . P G 4
H83 H 0.449263 0.234026 0.748741 0.901 Uiso 0.174(3) 1 calc R U P G 4
H83A H 0.442106 0.326077 0.780083 0.901 Uiso 0.174(3) 1 calc R U P G 4
H83B H 0.405772 0.279395 0.753668 0.901 Uiso 0.174(3) 1 calc R U P G 4
O8 O 0.45806(4) 0.55563(18) 0.61011(4) 0.0561(4) Uani 1 1 d . . . . .
C84 C 0.48470(6) 0.5533(2) 0.58235(6) 0.0474(5) Uani 1 1 d . . . . .
H84 H 0.487059 0.632628 0.571769 0.057 Uiso 1 1 calc R U . . .
H84A H 0.475117 0.498410 0.562792 0.057 Uiso 1 1 calc R U . . .
C85 C 0.52440(6) 0.5126(2) 0.60027(7) 0.0530(6) Uani 1 1 d . . . . .
H85 H 0.522360 0.428872 0.607164 0.064 Uiso 1 1 calc R U . . .
H85A H 0.530759 0.558375 0.622738 0.064 Uiso 1 1 calc R U . . .
C86 C 0.55831(6) 0.5263(2) 0.57574(8) 0.0561(6) Uani 1 1 d . . . . .
H86 H 0.562449 0.611022 0.571378 0.067 Uiso 1 1 calc R U . . .
H86A H 0.582699 0.495002 0.588726 0.067 Uiso 1 1 calc R U . . .
C87 C 0.55126(8) 0.4639(2) 0.53927(7) 0.0593(6) Uani 1 1 d . . . . .
H87 H 0.542084 0.383667 0.543028 0.089 Uiso 1 1 calc R U . . .
H87A H 0.575831 0.461332 0.527608 0.089 Uiso 1 1 calc R U . . .
H87B H 0.531349 0.506801 0.523750 0.089 Uiso 1 1 calc R U . . .
N9 N 0.750000 0.5088(2) 1.000000 0.0737(11) Uani 1 2 d S T P . .
C88 C 0.7101(2) 0.5652(5) 1.0138(2) 0.0632(15) Uani 0.5 1 d . . P H -1
H88 H 0.717504 0.609845 1.036294 0.076 Uiso 0.5 1 calc R U P H -1
H88A H 0.699322 0.622281 0.995321 0.076 Uiso 0.5 1 calc R U P H -1
C89 C 0.67673(18) 0.4786(5) 1.0213(2) 0.0695(15) Uani 0.5 1 d . . P H -1
H89 H 0.663307 0.451175 0.998065 0.083 Uiso 0.5 1 calc R U P H -1
H89A H 0.688189 0.409138 1.034492 0.083 Uiso 0.5 1 calc R U P H -1
C90 C 0.6475(2) 0.5353(6) 1.04323(18) 0.0722(15) Uani 0.5 1 d . . P H -1
H90 H 0.623525 0.486277 1.041684 0.087 Uiso 0.5 1 calc R U P H -1
H90A H 0.640278 0.612581 1.032329 0.087 Uiso 0.5 1 calc R U P H -1
C91 C 0.6615(3) 0.5538(9) 1.0831(2) 0.090(2) Uani 0.5 1 d . . P H -1
H91 H 0.640600 0.591350 1.095376 0.136 Uiso 0.5 1 calc R U P H -1
H91A H 0.668057 0.477691 1.094476 0.136 Uiso 0.5 1 calc R U P H -1
H91B H 0.684843 0.604245 1.085103 0.136 Uiso 0.5 1 calc R U P H -1
C92 C 0.7669(3) 0.4433(8) 1.0378(3) 0.0585(18) Uani 0.5 1 d . . P H -1
H92 H 0.744843 0.403862 1.048442 0.070 Uiso 0.5 1 calc R U P H -1
H92A H 0.785940 0.381998 1.032148 0.070 Uiso 0.5 1 calc R U P H -1
C93 C 0.7881(2) 0.5324(6) 1.0674(2) 0.086(2) Uani 0.5 1 d . . P H -1
H93 H 0.814151 0.554935 1.060031 0.103 Uiso 0.5 1 calc R U P H -1
H93A H 0.772108 0.604634 1.068469 0.103 Uiso 0.5 1 calc R U P H -1
C94 C 0.7932(4) 0.4761(8) 1.1048(3) 0.117(4) Uani 0.5 1 d . . P H -1
H94 H 0.767595 0.444244 1.110735 0.140 Uiso 0.5 1 calc R U P H -1
H94A H 0.811831 0.409656 1.104401 0.140 Uiso 0.5 1 calc R U P H -1
C95 C 0.8080(3) 0.5610(9) 1.1332(3) 0.111(3) Uani 0.5 1 d . . P H -1
H95 H 0.810798 0.521296 1.156783 0.167 Uiso 0.5 1 calc R U P H -1
H95A H 0.833519 0.591531 1.127692 0.167 Uiso 0.5 1 calc R U P H -1
H95B H 0.789300 0.626106 1.134025 0.167 Uiso 0.5 1 calc R U P H -1
C96 C 0.7746(2) 0.6089(5) 0.9935(2) 0.0686(16) Uani 0.5 1 d . . P H -1
H96 H 0.780447 0.652881 1.016434 0.082 Uiso 0.5 1 calc R U P H -1
H96A H 0.760249 0.662085 0.975837 0.082 Uiso 0.5 1 calc R U P H -1
C97 C 0.8141(2) 0.5708(6) 0.97879(19) 0.0716(16) Uani 0.5 1 d . . P H -1
H97 H 0.835166 0.623066 0.989547 0.086 Uiso 0.5 1 calc R U P H -1
H97A H 0.820353 0.490081 0.987424 0.086 Uiso 0.5 1 calc R U P H -1
C98 C 0.8150(2) 0.5727(6) 0.9382(2) 0.089(2) Uani 0.5 1 d . . P H -1
H98 H 0.800633 0.642184 0.927761 0.107 Uiso 0.5 1 calc R U P H -1
H98A H 0.802461 0.501008 0.927325 0.107 Uiso 0.5 1 calc R U P H -1
C99 C 0.8603(3) 0.5785(9) 0.9304(3) 0.092(2) Uani 0.5 1 d . . P H -1
H99 H 0.862163 0.579889 0.904191 0.138 Uiso 0.5 1 calc R U P H -1
H99A H 0.872264 0.649822 0.941315 0.138 Uiso 0.5 1 calc R U P H -1
H99B H 0.874084 0.509310 0.940881 0.138 Uiso 0.5 1 calc R U P H -1
C100 C 0.7296(15) 0.430(5) 0.9797(11) 0.16(3) Uani 0.193(3) 1 d D . P H -1
H100 H 0.711817 0.391681 0.995838 0.188 Uiso 0.193(3) 1 calc R U P H -1
H101 H 0.748770 0.368632 0.974021 0.188 Uiso 0.193(3) 1 calc R U P H -1
C101 C 0.7033(7) 0.4555(19) 0.9424(5) 0.080(5) Uiso 0.193(3) 1 d D . P H -1
H102 H 0.688586 0.382747 0.935561 0.095 Uiso 0.193(3) 1 calc R U P H -1
H103 H 0.683678 0.515822 0.947511 0.095 Uiso 0.193(3) 1 calc R U P H -1
C102 C 0.7239(10) 0.498(3) 0.9077(8) 0.118(10) Uiso 0.193(3) 1 d D . P H -1
H104 H 0.739281 0.571297 0.912283 0.142 Uiso 0.193(3) 1 calc R U P H -1
H105 H 0.740400 0.436545 0.898024 0.142 Uiso 0.193(3) 1 calc R U P H -1
C103 C 0.6839(11) 0.519(3) 0.8830(9) 0.107(9) Uiso 0.193(3) 1 d D . P H -1
H106 H 0.689821 0.547506 0.859110 0.161 Uiso 0.193(3) 1 calc R U P H -1
H107 H 0.669222 0.445568 0.880295 0.161 Uiso 0.193(3) 1 calc R U P H -1
H108 H 0.668120 0.578382 0.894349 0.161 Uiso 0.193(3) 1 calc R U P H -1
C104 C 0.7370(5) 0.4107(12) 0.9787(4) 0.055(3) Uani 0.307(3) 1 d D . P H -2
H109 H 0.713268 0.377285 0.988274 0.066 Uiso 0.307(3) 1 calc R U P H -2
H110 H 0.757664 0.349561 0.980593 0.066 Uiso 0.307(3) 1 calc R U P H -2
C105 C 0.7276(3) 0.4431(10) 0.9401(3) 0.069(3) Uiso 0.307(3) 1 d D . P H -2
H111 H 0.742289 0.515851 0.935561 0.083 Uiso 0.307(3) 1 calc R U P H -2
H112 H 0.738154 0.380348 0.925178 0.083 Uiso 0.307(3) 1 calc R U P H -2
C106 C 0.6866(4) 0.4621(12) 0.9266(4) 0.084(3) Uiso 0.307(3) 1 d D . P H -2
H113 H 0.672028 0.392623 0.934361 0.100 Uiso 0.307(3) 1 calc R U P H -2
H114 H 0.677491 0.529619 0.940507 0.100 Uiso 0.307(3) 1 calc R U P H -2
C107 C 0.6722(8) 0.483(2) 0.8891(6) 0.162(10) Uiso 0.307(3) 1 d D . P H -2
H115 H 0.643574 0.493181 0.887287 0.243 Uiso 0.307(3) 1 calc R U P H -2
H116 H 0.684357 0.554596 0.880488 0.243 Uiso 0.307(3) 1 calc R U P H -2
H117 H 0.678838 0.416198 0.874279 0.243 Uiso 0.307(3) 1 calc R U P H -2

loop_
_atom_site_aniso_label
_atom_site_aniso_U_11
_atom_site_aniso_U_22
_atom_site_aniso_U_33
_atom_site_aniso_U_23
_atom_site_aniso_U_13
_atom_site_aniso_U_12
Ce1 0.02020(7) 0.02724(7) 0.02993(8) 0.000 0.00238(5) 0.000
N1 0.0239(7) 0.0464(9) 0.0394(8) -0.0119(7) 0.0036(6) -0.0003(6)
C1 0.0269(8) 0.0485(10) 0.0394(10) -0.0121(8) 0.0057(7) 0.0010(7)
C2 0.0277(9) 0.0571(12) 0.0409(10) -0.0134(9) 0.0045(8) 0.0002(8)
C3 0.0288(9) 0.0534(11) 0.0418(10) -0.0116(9) 0.0045(8) -0.0008(8)
C4 0.0285(8) 0.0411(9) 0.0400(10) -0.0099(8) 0.0029(7) 0.0001(7)
N2 0.0233(7) 0.0348(7) 0.0408(8) 0.0023(6) 0.0024(6) -0.0036(5)
C5 0.0246(8) 0.0325(8) 0.0427(10) 0.0003(7) 0.0006(7) -0.0023(6)
C6 0.0237(8) 0.0353(9) 0.0469(10) 0.0033(8) 0.0013(7) -0.0023(7)
C7 0.0245(8) 0.0382(9) 0.0462(10) 0.0081(8) -0.0008(7) -0.0022(7)
C8 0.0232(8) 0.0377(9) 0.0443(10) 0.0077(8) 0.0019(7) -0.0024(7)
N3 0.0245(7) 0.0512(9) 0.0432(9) -0.0119(7) 0.0036(6) 0.0024(6)
N4 0.0249(7) 0.0418(8) 0.0422(9) -0.0064(7) 0.0021(6) -0.0022(6)
C9 0.0276(9) 0.0724(14) 0.0441(11) -0.0110(10) 0.0065(8) -0.0011(9)
C10 0.0354(10) 0.0777(16) 0.0437(11) -0.0076(11) 0.0105(9) -0.0026(10)
C11 0.0406(11) 0.0726(15) 0.0389(11) -0.0064(10) 0.0029(9) 0.0003(10)
C12 0.0311(9) 0.0661(13) 0.0435(11) -0.0095(10) 0.0009(8) -0.0006(9)
C13 0.0271(9) 0.0497(11) 0.0456(11) -0.0006(9) 0.0012(8) -0.0047(8)
C14 0.0260(9) 0.0506(11) 0.0493(11) 0.0001(9) -0.0035(8) -0.0049(8)
C15 0.0214(8) 0.0442(10) 0.0550(12) 0.0087(8) 0.0016(8) -0.0038(7)
C16 0.0253(8) 0.0468(10) 0.0459(11) 0.0102(8) 0.0027(8) -0.0027(7)
O1 0.0416(9) 0.1198(16) 0.0446(9) -0.0007(10) 0.0121(7) -0.0062(10)
C17 0.0408(13) 0.135(3) 0.0599(16) 0.0037(19) 0.0162(12) -0.0063(16)
C18 0.057(3) 0.140(7) 0.072(4) -0.023(4) 0.035(3) -0.028(4)
C19 0.049(4) 0.371(18) 0.070(4) 0.012(7) 0.022(3) -0.043(6)
C20 0.104(8) 0.235(17) 0.36(2) -0.053(16) -0.055(11) -0.034(10)
O2 0.0458(9) 0.1081(15) 0.0395(8) 0.0017(9) 0.0012(7) -0.0034(9)
C24 0.0464(13) 0.0863(18) 0.0525(14) -0.0032(13) -0.0043(10) 0.0070(12)
C25 0.0685(17) 0.088(2) 0.0554(15) 0.0014(14) -0.0101(13) 0.0107(15)
C26 0.093(3) 0.138(4) 0.082(2) -0.018(2) -0.036(2) 0.021(2)
C27 0.171(5) 0.134(4) 0.093(3) 0.001(3) -0.073(3) 0.024(3)
O3 0.0265(7) 0.0941(13) 0.0508(9) -0.0028(8) -0.0030(6) -0.0142(7)
C28 0.0382(13) 0.166(4) 0.0529(15) -0.0112(18) -0.0021(11) -0.0249(17)
C29 0.063(2) 0.190(5) 0.108(3) -0.058(3) 0.011(2) -0.029(3)
C30 0.111(5) 0.137(6) 0.147(6) -0.001(4) -0.028(4) -0.021(4)
C31 0.155(7) 0.139(7) 0.311(13) -0.055(8) -0.025(8) 0.008(6)
O4 0.0224(6) 0.0658(9) 0.0551(9) 0.0103(7) 0.0013(6) -0.0096(6)
C34 0.0285(9) 0.0548(12) 0.0551(13) 0.0099(10) 0.0038(8) -0.0066(9)
C35 0.0262(9) 0.0540(12) 0.0663(14) 0.0144(10) 0.0043(9) -0.0054(8)
C36 0.0379(11) 0.0581(13) 0.0687(15) 0.0114(11) 0.0126(10) -0.0019(10)
C37 0.0424(13) 0.0662(16) 0.104(2) 0.0178(15) 0.0280(14) -0.0037(11)
N5 0.0249(7) 0.0417(8) 0.0414(9) -0.0092(7) -0.0002(6) 0.0061(6)
C38 0.0281(8) 0.0391(9) 0.0442(10) -0.0082(8) 0.0015(7) 0.0071(7)
C39 0.0293(9) 0.0476(11) 0.0460(11) -0.0109(8) 0.0012(8) 0.0064(8)
C40 0.0276(9) 0.0499(11) 0.0448(11) -0.0115(9) 0.0018(8) 0.0081(8)
C41 0.0292(9) 0.0437(10) 0.0408(10) -0.0105(8) 0.0012(7) 0.0077(7)
N6 0.0250(7) 0.0357(7) 0.0400(8) -0.0063(6) -0.0016(6) 0.0006(6)
C42 0.0266(8) 0.0384(9) 0.0407(10) -0.0098(7) -0.0019(7) 0.0026(7)
C43 0.0260(8) 0.0432(10) 0.0417(10) -0.0070(8) -0.0016(7) 0.0021(7)
C44 0.0262(8) 0.0369(9) 0.0412(10) -0.0014(7) -0.0019(7) -0.0024(7)
C45 0.0247(8) 0.0324(8) 0.0432(10) -0.0019(7) -0.0020(7) -0.0035(6)
N7 0.0264(7) 0.0403(8) 0.0441(9) -0.0052(7) -0.0017(6) 0.0055(6)
N8 0.0275(7) 0.0481(9) 0.0423(9) -0.0112(7) -0.0005(6) 0.0068(6)
C46 0.0272(9) 0.0619(13) 0.0509(12) -0.0103(10) 0.0003(8) 0.0097(8)
C47 0.0308(10) 0.0738(15) 0.0545(13) -0.0124(11) 0.0072(9) 0.0111(10)
C48 0.0376(11) 0.0703(14) 0.0438(11) -0.0135(10) 0.0056(9) 0.0080(10)
C49 0.0327(10) 0.0639(13) 0.0435(11) -0.0129(10) 0.0002(8) 0.0095(9)
C50 0.0314(9) 0.0684(14) 0.0400(11) -0.0037(10) 0.0038(8) 0.0075(9)
C51 0.0330(10) 0.0780(15) 0.0394(11) 0.0021(10) -0.0015(8) 0.0100(10)
C52 0.0260(9) 0.0609(12) 0.0438(11) -0.0005(9) -0.0007(8) 0.0056(8)
C53 0.0257(8) 0.0488(10) 0.0411(10) -0.0004(8) 0.0011(7) -0.0024(7)
O5 0.0367(9) 0.146(2) 0.0617(11) -0.0164(12) 0.0102(8) 0.0296(11)
C54 0.0423(14) 0.141(3) 0.083(2) -0.036(2) 0.0030(14) 0.0320(17)
C55 0.0454(19) 0.100(3) 0.071(3) 0.003(2) 0.0053(17) -0.0024(19)
C56 0.084(4) 0.148(6) 0.098(4) -0.031(4) -0.007(3) -0.027(4)
C57 0.45(2) 0.080(6) 0.53(3) 0.012(12) -0.25(2) 0.018(10)
O6 0.0429(9) 0.1073(15) 0.0453(9) -0.0158(9) 0.0076(7) 0.0173(9)
C61 0.0505(14) 0.106(2) 0.0460(13) -0.0096(13) 0.0045(11) 0.0155(15)
C65 0.059(3) 0.121(6) 0.038(2) -0.008(2) 0.0126(17) -0.005(3)
C66 0.093(4) 0.196(10) 0.052(3) 0.005(4) 0.006(3) 0.006(5)
C67 0.207(11) 0.32(2) 0.128(9) 0.098(11) 0.046(8) 0.099(12)
O7 0.0391(9) 0.1478(19) 0.0400(9) 0.0144(11) 0.0030(7) 0.0274(11)
O8 0.0256(7) 0.0995(13) 0.0427(8) 0.0049(8) -0.0001(6) 0.0126(8)
C84 0.0278(9) 0.0694(14) 0.0450(11) 0.0036(10) 0.0032(8) 0.0023(9)
C85 0.0289(10) 0.0758(16) 0.0535(13) -0.0014(11) -0.0001(9) 0.0055(9)
C86 0.0288(10) 0.0696(15) 0.0698(16) -0.0106(12) 0.0040(10) -0.0027(9)
C87 0.0479(13) 0.0646(14) 0.0666(16) -0.0073(12) 0.0119(11) 0.0010(11)
N9 0.092(3) 0.0293(13) 0.103(3) 0.000 0.026(2) 0.000
C88 0.058(4) 0.046(3) 0.088(4) 0.005(3) 0.021(3) 0.005(3)
C89 0.061(3) 0.055(3) 0.093(4) 0.001(3) 0.007(3) -0.016(2)
C90 0.083(4) 0.066(3) 0.066(4) 0.008(3) -0.001(3) -0.002(3)
C91 0.101(7) 0.094(6) 0.080(6) 0.006(4) 0.027(5) -0.017(5)
C92 0.067(4) 0.050(4) 0.059(5) 0.013(3) 0.005(4) 0.005(3)
C93 0.084(5) 0.064(4) 0.106(6) 0.002(4) -0.010(4) -0.007(3)
C94 0.119(8) 0.079(5) 0.143(9) 0.028(6) -0.031(7) -0.019(5)
C95 0.125(8) 0.103(7) 0.102(7) 0.028(6) -0.010(6) -0.004(6)
C96 0.068(4) 0.045(3) 0.097(5) -0.009(3) 0.027(3) -0.006(3)
C97 0.080(4) 0.053(3) 0.079(4) -0.004(3) -0.005(4) -0.009(3)
C98 0.115(6) 0.061(4) 0.086(5) -0.003(3) -0.018(4) -0.007(4)
C99 0.088(6) 0.096(6) 0.094(7) -0.022(5) 0.024(5) 0.012(5)
C100 0.09(2) 0.20(4) 0.19(5) -0.12(4) 0.04(3) -0.03(2)
C104 0.078(8) 0.044(5) 0.041(6) 0.015(4) -0.003(6) -0.012(5)

loop_
_atom_type_symbol
_atom_type_description
_atom_type_scat_dispersion_real
_atom_type_scat_dispersion_imag
_atom_type_scat_source
C C 0.0033 0.0016 'International Tables Vol C Tables 4.2.6.8 and 6.1.1.4'
H H 0.0000 0.0000 'International Tables Vol C Tables 4.2.6.8 and 6.1.1.4'
N N 0.0061 0.0033 'International Tables Vol C Tables 4.2.6.8 and 6.1.1.4'
O O 0.0106 0.0060 'International Tables Vol C Tables 4.2.6.8 and 6.1.1.4'
Ce Ce -0.2486 2.6331 'International Tables Vol C Tables 4.2.6.8 and 6.1.1.4'

loop_
_geom_angle_atom_site_label_1
_geom_angle_atom_site_label_2
_geom_angle_atom_site_label_3
_geom_angle
_geom_angle_site_symmetry_1
_geom_angle_site_symmetry_3
_geom_angle_publ_flag
N5 Ce1 N5 103.70(8) 2_556 . ?
N5 Ce1 N1 80.01(6) 2_556 . ?
N5 Ce1 N1 163.20(5) . . ?
N5 Ce1 N1 163.20(5) 2_556 2_556 ?
N5 Ce1 N1 80.01(6) . 2_556 ?
N1 Ce1 N1 101.25(8) . 2_556 ?
N5 Ce1 N2 98.24(5) 2_556 2_556 ?
N5 Ce1 N2 127.67(5) . 2_556 ?
N1 Ce1 N2 66.86(5) . 2_556 ?
N1 Ce1 N2 67.55(5) 2_556 2_556 ?
N5 Ce1 N2 127.67(5) 2_556 . ?
N5 Ce1 N2 98.24(5) . . ?
N1 Ce1 N2 67.55(5) . . ?
N1 Ce1 N2 66.86(5) 2_556 . ?
N2 Ce1 N2 104.72(7) 2_556 . ?
N5 Ce1 N6 67.28(5) 2_556 2_556 ?
N5 Ce1 N6 66.73(5) . 2_556 ?
N1 Ce1 N6 100.68(5) . 2_556 ?
N1 Ce1 N6 128.09(5) 2_556 2_556 ?
N2 Ce1 N6 163.01(5) 2_556 2_556 ?
N2 Ce1 N6 79.39(5) . 2_556 ?
N5 Ce1 N6 66.74(5) 2_556 . ?
N5 Ce1 N6 67.28(5) . . ?
N1 Ce1 N6 128.09(5) . . ?
N1 Ce1 N6 100.68(5) 2_556 . ?
N2 Ce1 N6 79.39(5) 2_556 . ?
N2 Ce1 N6 163.01(5) . . ?
N6 Ce1 N6 101.57(7) 2_556 . ?
C4 N1 C1 107.68(15) . . ?
C4 N1 Ce1 118.21(11) . . ?
C1 N1 Ce1 115.87(11) . . ?
N3 C1 N1 126.99(18) . . ?
N3 C1 C2 123.30(16) . . ?
N1 C1 C2 109.57(16) . . ?
C3 C2 C9 121.06(19) . . ?
C3 C2 C1 106.34(17) . . ?
C9 C2 C1 132.55(18) . . ?
C12 C3 C2 121.19(19) . . ?
C12 C3 C4 132.10(18) . . ?
C2 C3 C4 106.56(17) . . ?
N4 C4 N1 127.37(18) . . ?
N4 C4 C3 122.92(17) . . ?
N1 C4 C3 109.69(16) . . ?
C5 N2 C8 108.20(14) . . ?
C5 N2 Ce1 123.98(11) . . ?
C8 N2 Ce1 122.83(12) . . ?
N4 C5 N2 127.88(16) . . ?
N4 C5 C6 122.63(17) . . ?
N2 C5 C6 109.49(16) . . ?
C7 C6 C13 121.90(17) . . ?
C7 C6 C5 106.49(16) . . ?
C13 C6 C5 131.61(18) . . ?
C6 C7 C16 120.57(17) . . ?
C6 C7 C8 106.49(15) . . ?
C16 C7 C8 132.87(18) . . ?
N3 C8 N2 127.01(16) 2_556 . ?
N3 C8 C7 123.64(16) 2_556 . ?
N2 C8 C7 109.31(16) . . ?
C8 N3 C1 122.89(16) 2_556 . ?
C4 N4 C5 123.22(16) . . ?
C10 C9 C2 118.15(19) . . ?
O1 C10 C9 124.95(19) . . ?
O1 C10 C11 114.3(2) . . ?
C9 C10 C11 120.78(19) . . ?
O2 C11 C12 125.0(2) . . ?
O2 C11 C10 114.56(19) . . ?
C12 C11 C10 120.4(2) . . ?
C11 C12 C3 118.35(19) . . ?
C14 C13 C6 118.07(19) . . ?
O3 C14 C13 124.60(19) . . ?
O3 C14 C15 115.11(17) . . ?
C13 C14 C15 120.29(18) . . ?
O4 C15 C16 124.26(19) . . ?
O4 C15 C14 114.66(17) . . ?
C16 C15 C14 121.08(17) . . ?
C15 C16 C7 118.02(18) . . ?
C10 O1 C17 117.55(19) . . ?
O1 C17 C18 105.0(3) . . ?
O1 C17 C21 111.4(5) . . ?
C19 C18 C17 112.5(5) . . ?
C20 C19 C18 109.5(10) . . ?
C17 C21 C22 97.3(10) . . ?
C23 C22 C21 110(3) . . ?
C11 O2 C24 116.95(18) . . ?
O2 C24 C25 107.9(2) . . ?
C26 C25 C24 112.2(3) . . ?
C25 C26 C27 112.6(4) . . ?
C14 O3 C28 117.32(17) . . ?
O3 C28 C29 114.0(3) . . ?
C28 C29 C30 117.9(4) . . ?
C28 C29 C32 99.2(14) . . ?
C29 C30 C31 116.5(7) . . ?
C33 C32 C29 113(2) . . ?
C15 O4 C34 117.07(16) . . ?
O4 C34 C35 108.54(18) . . ?
C36 C35 C34 112.71(19) . . ?
C35 C36 C37 112.3(2) . . ?
C41 N5 C38 107.87(15) . . ?
C41 N5 Ce1 121.43(11) . . ?
C38 N5 Ce1 124.74(12) . . ?
N7 C38 N5 126.74(17) . . ?
N7 C38 C39 123.74(16) . . ?
N5 C38 C39 109.51(16) . . ?
C40 C39 C46 120.71(19) . . ?
C40 C39 C38 106.63(16) . . ?
C46 C39 C38 132.66(18) . . ?
C49 C40 C39 121.67(17) . . ?
C49 C40 C41 132.03(18) . . ?
C39 C40 C41 106.29(17) . . ?
N8 C41 N5 127.48(17) . . ?
N8 C41 C40 122.86(17) . . ?
N5 C41 C40 109.67(15) . . ?
C42 N6 C45 107.92(14) . . ?
C42 N6 Ce1 113.87(11) . . ?
C45 N6 Ce1 116.48(11) . . ?
N8 C42 N6 127.04(16) . . ?
N8 C42 C43 123.28(17) . . ?
N6 C42 C43 109.61(16) . . ?
C50 C43 C44 121.54(17) . . ?
C50 C43 C42 131.79(18) . . ?
C44 C43 C42 106.46(16) . . ?
C43 C44 C53 121.04(17) . . ?
C43 C44 C45 106.40(15) . . ?
C53 C44 C45 132.37(18) . . ?
N7 C45 N6 126.85(16) 2_556 . ?
N7 C45 C44 123.69(16) 2_556 . ?
N6 C45 C44 109.44(16) . . ?
C38 N7 C45 122.91(16) . 2_556 ?
C42 N8 C41 122.92(17) . . ?
C47 C46 C39 118.05(19) . . ?
O5 C47 C46 125.6(2) . . ?
O5 C47 C48 113.4(2) . . ?
C46 C47 C48 120.94(18) . . ?
O6 C48 C49 124.9(2) . . ?
O6 C48 C47 114.38(18) . . ?
C49 C48 C47 120.7(2) . . ?
C48 C49 C40 117.86(19) . . ?
C51 C50 C43 118.06(19) . . ?
O7 C51 C50 124.8(2) . . ?
O7 C51 C52 114.70(18) . . ?
C50 C51 C52 120.48(19) . . ?
O8 C52 C53 125.32(18) . . ?
O8 C52 C51 113.53(18) . . ?
C53 C52 C51 121.14(17) . . ?
C52 C53 C44 117.71(18) . . ?
C47 O5 C54 119.6(2) . . ?
C55 C54 O5 115.6(3) . . ?
O5 C54 C58 114.8(5) . . ?
C54 C55 C56 117.8(5) . . ?
C57 C56 C55 126.8(9) . . ?
C59 C58 C54 119.8(15) . . ?
C58 C59 C60 101.2(17) . . ?
C48 O6 C61 117.13(17) . . ?
O6 C61 C65 107.3(3) . . ?
O6 C61 C62 108.0(7) . . ?
C61 C62 C63 107.7(14) . . ?
C64 C63 C62 116.0(15) . . ?
C66 C65 C61 114.8(5) . . ?
C67 C66 C65 108.4(8) . . ?
C51 O7 C68 117.1(4) . . ?
C51 O7 C72 118.2(4) . . ?
C51 O7 C80 113.9(6) . . ?
C51 O7 C76 114.0(6) . . ?
O7 C68 C69 107.0(7) . . ?
C68 C69 C70 106.3(10) . . ?
C71 C70 C69 107.4(15) . . ?
O7 C72 C73 110.5(8) . . ?
C74 C73 C72 118.1(13) . . ?
C73 C74 C75 113.4(16) . . ?
C77 C76 O7 109.8(13) . . ?
C78 C77 C76 110(2) . . ?
C77 C78 C79 91(2) . . ?
O7 C80 C81 101.1(10) . . ?
C82 C81 C80 128.4(17) . . ?
C81 C82 C83 128(5) . . ?
C52 O8 C84 117.78(16) . . ?
O8 C84 C85 106.86(18) . . ?
C84 C85 C86 113.4(2) . . ?
C87 C86 C85 114.1(2) . . ?
C100 N9 C96 136(2) . . ?
C100 N9 C88 92(2) . . ?
C96 N9 C88 105.0(5) . . ?
C100 N9 C92 107(2) . . ?
C96 N9 C92 109.4(5) . . ?
C88 N9 C92 98.6(4) . . ?
C89 C88 N9 117.2(5) . . ?
C90 C89 C88 111.3(5) . . ?
C89 C90 C91 115.0(7) . . ?
C93 C92 N9 113.3(6) . . ?
C94 C93 C92 111.2(7) . . ?
C95 C94 C93 112.1(7) . . ?
N9 C96 C97 111.9(5) . . ?
C98 C97 C96 116.3(6) . . ?
C97 C98 C99 106.9(7) . . ?
N9 C100 C101 126(4) . . ?
C102 C101 C100 120(3) . . ?
C103 C102 C101 95(2) . . ?
N9 C104 C105 111.8(9) . . ?
C106 C105 C104 118.7(12) . . ?
C107 C106 C105 125.5(17) . . ?

loop_
_geom_bond_atom_site_label_1
_geom_bond_atom_site_label_2
_geom_bond_distance
_geom_bond_site_symmetry_2
_geom_bond_publ_flag
Ce1 N5 2.5214(15) 2_556 ?
Ce1 N5 2.5215(15) . ?
Ce1 N1 2.5287(15) . ?
Ce1 N1 2.5287(15) 2_556 ?
Ce1 N2 2.5298(14) 2_556 ?
Ce1 N2 2.5299(14) . ?
Ce1 N6 2.5351(14) 2_556 ?
Ce1 N6 2.5351(14) . ?
N1 C4 1.371(2) . ?
N1 C1 1.377(2) . ?
C1 N3 1.343(2) . ?
C1 C2 1.456(3) . ?
C2 C3 1.395(3) . ?
C2 C9 1.395(3) . ?
C3 C12 1.392(3) . ?
C3 C4 1.456(3) . ?
C4 N4 1.335(2) . ?
N2 C5 1.365(2) . ?
N2 C8 1.371(2) . ?
C5 N4 1.338(2) . ?
C5 C6 1.462(2) . ?
C6 C7 1.387(3) . ?
C6 C13 1.390(3) . ?
C7 C16 1.402(2) . ?
C7 C8 1.462(2) . ?
C8 N3 1.339(3) 2_556 ?
C9 C10 1.378(3) . ?
C10 O1 1.367(3) . ?
C10 C11 1.431(3) . ?
C11 O2 1.368(3) . ?
C11 C12 1.379(3) . ?
C13 C14 1.387(3) . ?
C14 O3 1.368(2) . ?
C14 C15 1.421(3) . ?
C15 O4 1.376(2) . ?
C15 C16 1.384(3) . ?
O1 C17 1.425(3) . ?
C17 C18 1.532(6) . ?
C17 C21 1.536(10) . ?
C18 C19 1.488(8) . ?
C19 C20 1.442(14) . ?
C21 C22 1.574(15) . ?
C22 C23 1.541(19) . ?
O2 C24 1.426(3) . ?
C24 C25 1.513(4) . ?
C25 C26 1.511(4) . ?
C26 C27 1.519(5) . ?
O3 C28 1.432(3) . ?
C28 C29 1.491(6) . ?
C29 C30 1.495(8) . ?
C29 C32 1.548(16) . ?
C30 C31 1.617(10) . ?
C32 C33 1.546(17) . ?
O4 C34 1.428(3) . ?
C34 C35 1.520(3) . ?
C35 C36 1.514(3) . ?
C36 C37 1.527(3) . ?
N5 C41 1.371(2) . ?
N5 C38 1.377(2) . ?
C38 N7 1.339(2) . ?
C38 C39 1.454(3) . ?
C39 C40 1.395(3) . ?
C39 C46 1.401(3) . ?
C40 C49 1.392(3) . ?
C40 C41 1.458(3) . ?
C41 N8 1.341(2) . ?
N6 C42 1.367(2) . ?
N6 C45 1.375(2) . ?
C42 N8 1.339(2) . ?
C42 C43 1.460(2) . ?
C43 C50 1.389(3) . ?
C43 C44 1.392(3) . ?
C44 C53 1.401(2) . ?
C44 C45 1.459(2) . ?
C45 N7 1.340(2) 2_556 ?
C46 C47 1.377(3) . ?
C47 O5 1.367(3) . ?
C47 C48 1.428(3) . ?
C48 O6 1.366(3) . ?
C48 C49 1.382(3) . ?
C50 C51 1.384(3) . ?
C51 O7 1.365(3) . ?
C51 C52 1.425(3) . ?
C52 O8 1.368(2) . ?
C52 C53 1.380(3) . ?
O5 C54 1.406(3) . ?
C54 C55 1.352(6) . ?
C54 C58 1.658(11) . ?
C55 C56 1.501(8) . ?
C56 C57 1.450(10) . ?
C58 C59 1.575(17) . ?
C59 C60 1.610(18) . ?
O6 C61 1.422(3) . ?
C61 C65 1.513(5) . ?
C61 C62 1.527(14) . ?
C62 C63 1.543(16) . ?
C63 C64 1.457(16) . ?
C65 C66 1.506(7) . ?
C66 C67 1.473(14) . ?
O7 C68 1.427(9) . ?
O7 C72 1.448(10) . ?
O7 C80 1.515(16) . ?
O7 C76 1.589(17) . ?
C68 C69 1.542(11) . ?
C69 C70 1.574(14) . ?
C70 C71 1.541(16) . ?
C72 C73 1.510(13) . ?
C73 C74 1.456(15) . ?
C74 C75 1.456(16) . ?
C76 C77 1.58(2) . ?
C77 C78 1.58(2) . ?
C78 C79 1.61(2) . ?
C80 C81 1.582(16) . ?
C81 C82 1.571(19) . ?
C82 C83 1.59(2) . ?
O8 C84 1.422(2) . ?
C84 C85 1.512(3) . ?
C85 C86 1.530(3) . ?
C86 C87 1.511(4) . ?
N9 C100 1.32(5) . ?
N9 C104 1.400(15) . ?
N9 C96 1.434(6) . ?
N9 C88 1.616(7) . ?
N9 C92 1.629(8) . ?
C88 C89 1.536(9) . ?
C89 C90 1.475(10) . ?
C90 C91 1.511(11) . ?
C92 C93 1.600(13) . ?
C93 C94 1.505(13) . ?
C94 C95 1.470(15) . ?
C96 C97 1.546(9) . ?
C97 C98 1.492(10) . ?
C98 C99 1.587(12) . ?
C100 C101 1.59(3) . ?
C101 C102 1.58(3) . ?
C102 C103 1.58(3) . ?
C104 C105 1.471(12) . ?
C105 C106 1.448(13) . ?
C106 C107 1.438(17) . ?

loop_
_geom_torsion_atom_site_label_1
_geom_torsion_atom_site_label_2
_geom_torsion_atom_site_label_3
_geom_torsion_atom_site_label_4
_geom_torsion
_geom_torsion_site_symmetry_1
_geom_torsion_site_symmetry_2
_geom_torsion_site_symmetry_3
_geom_torsion_site_symmetry_4
_geom_torsion_publ_flag
C4 N1 C1 N3 -171.63(19) . . . . ?
Ce1 N1 C1 N3 53.5(2) . . . . ?
C4 N1 C1 C2 4.2(2) . . . . ?
Ce1 N1 C1 C2 -130.68(14) . . . . ?
N3 C1 C2 C3 172.37(19) . . . . ?
N1 C1 C2 C3 -3.7(2) . . . . ?
N3 C1 C2 C9 -10.4(4) . . . . ?
N1 C1 C2 C9 173.5(2) . . . . ?
C9 C2 C3 C12 0.0(3) . . . . ?
C1 C2 C3 C12 177.6(2) . . . . ?
C9 C2 C3 C4 -175.9(2) . . . . ?
C1 C2 C3 C4 1.7(2) . . . . ?
C1 N1 C4 N4 175.10(19) . . . . ?
Ce1 N1 C4 N4 -51.2(2) . . . . ?
C1 N1 C4 C3 -3.2(2) . . . . ?
Ce1 N1 C4 C3 130.51(14) . . . . ?
C12 C3 C4 N4 7.2(4) . . . . ?
C2 C3 C4 N4 -177.49(19) . . . . ?
C12 C3 C4 N1 -174.5(2) . . . . ?
C2 C3 C4 N1 0.9(2) . . . . ?
C8 N2 C5 N4 -177.49(18) . . . . ?
Ce1 N2 C5 N4 27.1(3) . . . . ?
C8 N2 C5 C6 1.8(2) . . . . ?
Ce1 N2 C5 C6 -153.65(11) . . . . ?
N4 C5 C6 C7 177.82(17) . . . . ?
N2 C5 C6 C7 -1.5(2) . . . . ?
N4 C5 C6 C13 -1.2(3) . . . . ?
N2 C5 C6 C13 179.4(2) . . . . ?
C13 C6 C7 C16 2.4(3) . . . . ?
C5 C6 C7 C16 -176.74(17) . . . . ?
C13 C6 C7 C8 179.80(18) . . . . ?
C5 C6 C7 C8 0.6(2) . . . . ?
C5 N2 C8 N3 176.38(18) . . . 2_556 ?
Ce1 N2 C8 N3 -27.8(3) . . . 2_556 ?
C5 N2 C8 C7 -1.4(2) . . . . ?
Ce1 N2 C8 C7 154.39(12) . . . . ?
C6 C7 C8 N3 -177.43(18) . . . 2_556 ?
C16 C7 C8 N3 -0.5(3) . . . 2_556 ?
C6 C7 C8 N2 0.5(2) . . . . ?
C16 C7 C8 N2 177.3(2) . . . . ?
N1 C1 N3 C8 -3.6(3) . . . 2_556 ?
C2 C1 N3 C8 -178.96(19) . . . 2_556 ?
N1 C4 N4 C5 5.7(3) . . . . ?
C3 C4 N4 C5 -176.27(18) . . . . ?
N2 C5 N4 C4 8.6(3) . . . . ?
C6 C5 N4 C4 -170.61(17) . . . . ?
C3 C2 C9 C10 1.4(3) . . . . ?
C1 C2 C9 C10 -175.5(2) . . . . ?
C2 C9 C10 O1 177.9(2) . . . . ?
C2 C9 C10 C11 -1.9(4) . . . . ?
O1 C10 C11 O2 0.2(3) . . . . ?
C9 C10 C11 O2 -180.0(2) . . . . ?
O1 C10 C11 C12 -178.8(2) . . . . ?
C9 C10 C11 C12 0.9(4) . . . . ?
O2 C11 C12 C3 -178.5(2) . . . . ?
C10 C11 C12 C3 0.5(4) . . . . ?
C2 C3 C12 C11 -1.0(3) . . . . ?
C4 C3 C12 C11 173.8(2) . . . . ?
C7 C6 C13 C14 -1.0(3) . . . . ?
C5 C6 C13 C14 177.99(19) . . . . ?
C6 C13 C14 O3 178.7(2) . . . . ?
C6 C13 C14 C15 -1.4(3) . . . . ?
O3 C14 C15 O4 2.6(3) . . . . ?
C13 C14 C15 O4 -177.33(19) . . . . ?
O3 C14 C15 C16 -177.68(19) . . . . ?
C13 C14 C15 C16 2.4(3) . . . . ?
O4 C15 C16 C7 178.78(18) . . . . ?
C14 C15 C16 C7 -0.9(3) . . . . ?
C6 C7 C16 C15 -1.4(3) . . . . ?
C8 C7 C16 C15 -178.0(2) . . . . ?
C9 C10 O1 C17 -2.0(4) . . . . ?
C11 C10 O1 C17 177.7(3) . . . . ?
C10 O1 C17 C18 169.9(5) . . . . ?
C10 O1 C17 C21 -164.4(4) . . . . ?
O1 C17 C18 C19 178.7(8) . . . . ?
C17 C18 C19 C20 -81.2(12) . . . . ?
O1 C17 C21 C22 -78.9(11) . . . . ?
C17 C21 C22 C23 96(3) . . . . ?
C12 C11 O2 C24 -5.0(4) . . . . ?
C10 C11 O2 C24 176.0(2) . . . . ?
C11 O2 C24 C25 -178.2(2) . . . . ?
O2 C24 C25 C26 173.3(3) . . . . ?
C24 C25 C26 C27 175.7(3) . . . . ?
C13 C14 O3 C28 0.0(4) . . . . ?
C15 C14 O3 C28 -180.0(3) . . . . ?
C14 O3 C28 C29 79.9(3) . . . . ?
O3 C28 C29 C30 61.9(5) . . . . ?
O3 C28 C29 C32 -171.7(10) . . . . ?
C28 C29 C30 C31 -180.0(6) . . . . ?
C28 C29 C32 C33 81(2) . . . . ?
C16 C15 O4 C34 -8.9(3) . . . . ?
C14 C15 O4 C34 170.82(18) . . . . ?
C15 O4 C34 C35 -174.24(18) . . . . ?
O4 C34 C35 C36 172.43(19) . . . . ?
C34 C35 C36 C37 175.4(2) . . . . ?
C41 N5 C38 N7 -179.21(19) . . . . ?
Ce1 N5 C38 N7 -26.3(3) . . . . ?
C41 N5 C38 C39 -0.4(2) . . . . ?
Ce1 N5 C38 C39 152.51(13) . . . . ?
N7 C38 C39 C40 177.93(19) . . . . ?
N5 C38 C39 C40 -0.9(2) . . . . ?
N7 C38 C39 C46 -1.8(4) . . . . ?
N5 C38 C39 C46 179.3(2) . . . . ?
C46 C39 C40 C49 2.5(3) . . . . ?
C38 C39 C40 C49 -177.3(2) . . . . ?
C46 C39 C40 C41 -178.4(2) . . . . ?
C38 C39 C40 C41 1.8(2) . . . . ?
C38 N5 C41 N8 -178.2(2) . . . . ?
Ce1 N5 C41 N8 27.8(3) . . . . ?
C38 N5 C41 C40 1.5(2) . . . . ?
Ce1 N5 C41 C40 -152.45(13) . . . . ?
C49 C40 C41 N8 -3.3(4) . . . . ?
C39 C40 C41 N8 177.69(19) . . . . ?
C49 C40 C41 N5 176.9(2) . . . . ?
C39 C40 C41 N5 -2.1(2) . . . . ?
C45 N6 C42 N8 173.23(18) . . . . ?
Ce1 N6 C42 N8 -55.8(2) . . . . ?
C45 N6 C42 C43 -4.0(2) . . . . ?
Ce1 N6 C42 C43 126.94(13) . . . . ?
N8 C42 C43 C50 10.5(3) . . . . ?
N6 C42 C43 C50 -172.1(2) . . . . ?
N8 C42 C43 C44 -174.80(18) . . . . ?
N6 C42 C43 C44 2.6(2) . . . . ?
C50 C43 C44 C53 -0.4(3) . . . . ?
C42 C43 C44 C53 -175.73(17) . . . . ?
C50 C43 C44 C45 175.19(19) . . . . ?
C42 C43 C44 C45 -0.2(2) . . . . ?
C42 N6 C45 N7 -174.59(17) . . . 2_556 ?
Ce1 N6 C45 N7 55.9(2) . . . 2_556 ?
C42 N6 C45 C44 3.9(2) . . . . ?
Ce1 N6 C45 C44 -125.59(13) . . . . ?
C43 C44 C45 N7 176.27(17) . . . 2_556 ?
C53 C44 C45 N7 -8.9(3) . . . 2_556 ?
C43 C44 C45 N6 -2.3(2) . . . . ?
C53 C44 C45 N6 172.57(19) . . . . ?
N5 C38 N7 C45 -9.6(3) . . . 2_556 ?
C39 C38 N7 C45 171.74(18) . . . 2_556 ?
N6 C42 N8 C41 5.7(3) . . . . ?
C43 C42 N8 C41 -177.43(18) . . . . ?
N5 C41 N8 C42 11.6(3) . . . . ?
C40 C41 N8 C42 -168.18(19) . . . . ?
C40 C39 C46 C47 -1.7(3) . . . . ?
C38 C39 C46 C47 178.0(2) . . . . ?
C39 C46 C47 O5 -177.7(2) . . . . ?
C39 C46 C47 C48 -0.5(4) . . . . ?
O5 C47 C48 O6 0.0(3) . . . . ?
C46 C47 C48 O6 -177.6(2) . . . . ?
O5 C47 C48 C49 179.6(2) . . . . ?
C46 C47 C48 C49 2.1(4) . . . . ?
O6 C48 C49 C40 178.2(2) . . . . ?
C47 C48 C49 C40 -1.3(4) . . . . ?
C39 C40 C49 C48 -0.9(3) . . . . ?
C41 C40 C49 C48 -179.7(2) . . . . ?
C44 C43 C50 C51 -0.7(3) . . . . ?
C42 C43 C50 C51 173.3(2) . . . . ?
C43 C50 C51 O7 -177.8(2) . . . . ?
C43 C50 C51 C52 0.7(4) . . . . ?
O7 C51 C52 O8 0.0(3) . . . . ?
C50 C51 C52 O8 -178.6(2) . . . . ?
O7 C51 C52 C53 179.0(2) . . . . ?
C50 C51 C52 C53 0.4(4) . . . . ?
O8 C52 C53 C44 177.5(2) . . . . ?
C51 C52 C53 C44 -1.4(3) . . . . ?
C43 C44 C53 C52 1.4(3) . . . . ?
C45 C44 C53 C52 -172.8(2) . . . . ?
C46 C47 O5 C54 -12.3(5) . . . . ?
C48 C47 O5 C54 170.3(3) . . . . ?
C47 O5 C54 C55 -81.2(4) . . . . ?
C47 O5 C54 C58 -128.8(6) . . . . ?
O5 C54 C55 C56 -57.3(5) . . . . ?
C54 C55 C56 C57 -164.1(12) . . . . ?
O5 C54 C58 C59 30.8(15) . . . . ?
C54 C58 C59 C60 116.7(16) . . . . ?
C49 C48 O6 C61 -8.1(4) . . . . ?
C47 C48 O6 C61 171.5(3) . . . . ?
C48 O6 C61 C65 175.0(5) . . . . ?
C48 O6 C61 C62 -164.0(7) . . . . ?
O6 C61 C62 C63 170.9(9) . . . . ?
C61 C62 C63 C64 153.4(13) . . . . ?
O6 C61 C65 C66 179.4(6) . . . . ?
C61 C65 C66 C67 -81.4(9) . . . . ?
C50 C51 O7 C68 5.1(7) . . . . ?
C52 C51 O7 C68 -173.5(6) . . . . ?
C50 C51 O7 C72 -14.6(8) . . . . ?
C52 C51 O7 C72 166.8(7) . . . . ?
C50 C51 O7 C80 -31.8(9) . . . . ?
C52 C51 O7 C80 149.6(8) . . . . ?
C50 C51 O7 C76 27.2(8) . . . . ?
C52 C51 O7 C76 -151.4(7) . . . . ?
C51 O7 C68 C69 179.1(6) . . . . ?
O7 C68 C69 C70 61.7(11) . . . . ?
C68 C69 C70 C71 173.5(13) . . . . ?
C51 O7 C72 C73 -160.8(8) . . . . ?
O7 C72 C73 C74 73.5(16) . . . . ?
C72 C73 C74 C75 163.1(16) . . . . ?
C51 O7 C76 C77 165.7(12) . . . . ?
O7 C76 C77 C78 38(2) . . . . ?
C76 C77 C78 C79 -177.7(19) . . . . ?
C51 O7 C80 C81 171.7(9) . . . . ?
O7 C80 C81 C82 -28(2) . . . . ?
C80 C81 C82 C83 -127(7) . . . . ?
C53 C52 O8 C84 -1.3(3) . . . . ?
C51 C52 O8 C84 177.7(2) . . . . ?
C52 O8 C84 C85 -176.1(2) . . . . ?
O8 C84 C85 C86 -169.7(2) . . . . ?
C84 C85 C86 C87 -56.0(3) . . . . ?
C100 N9 C88 C89 38(2) . . . . ?
C96 N9 C88 C89 177.3(5) . . . . ?
C92 N9 C88 C89 -69.8(7) . . . . ?
N9 C88 C89 C90 163.9(5) . . . . ?
C88 C89 C90 C91 -73.8(8) . . . . ?
C100 N9 C92 C93 -173(2) . . . . ?
C96 N9 C92 C93 30.9(8) . . . . ?
C88 N9 C92 C93 -78.4(7) . . . . ?
N9 C92 C93 C94 164.6(8) . . . . ?
C92 C93 C94 C95 -172.8(9) . . . . ?
C100 N9 C96 C97 -69(3) . . . . ?
C88 N9 C96 C97 -178.1(5) . . . . ?
C92 N9 C96 C97 76.9(7) . . . . ?
N9 C96 C97 C98 95.3(7) . . . . ?
C96 C97 C98 C99 159.4(6) . . . . ?
C96 N9 C100 C101 -41(6) . . . . ?
C88 N9 C100 C101 73(4) . . . . ?
C92 N9 C100 C101 172(3) . . . . ?
N9 C100 C101 C102 66(5) . . . . ?
C100 C101 C102 C103 -175(3) . . . . ?
N9 C104 C105 C106 -99.7(14) . . . . ?
C104 C105 C106 C107 -173.9(17) . . . . ?
